data_7007554
loop_
_publ_author_name
'Zhang, Lei'
'Sun, Jie'
'Zhu, Huping'
'Xu, Qiang'
'Tsumori, Nobuko'
'Chen, Jiabi'

_publ_section_title
;
 Novel dimetal bridging carbene complexes derived from a terminal
 carbonyl dimetal compound. Syntheses, structures and reactivities of
 7H-indene-coordinated diiron bridging carbene complexes.
;
_journal_issue 36
_journal_name_full 'Dalton transactions (Cambridge, England : 2003)'
_journal_page_first 4348
_journal_page_last 4358
_journal_paper_doi 10.1039/b607283f
_journal_year 2006
_chemical_formula_sum 'C26 H13 Fe2 N O9 W'
_chemical_formula_weight 778.92
_chemical_name_systematic
;
?
;
_space_group_IT_number 14
_symmetry_cell_setting monoclinic
_symmetry_space_group_name_Hall '-P 2yn'
_symmetry_space_group_name_H-M 'P 1 21/n 1'
_atom_sites_solution_hydrogens geom
_atom_sites_solution_primary direct
_atom_sites_solution_secondary difmap
_audit_creation_method SHELXL-97
_cell_angle_alpha 90.00
_cell_angle_beta 92.648(2)
_cell_angle_gamma 90.00
_cell_formula_units_Z 4
_cell_length_a 8.2775(6)
_cell_length_b 16.1260(11)
_cell_length_c 20.0995(14)
_cell_measurement_reflns_used 2808
_cell_measurement_temperature 293(2)
_cell_measurement_theta_max 47.548
_cell_measurement_theta_min 4.780
_cell_volume 2680.1(3)
_computing_cell_refinement 'Bruker SMART'
_computing_data_collection 'Bruker SMART'
_computing_data_reduction 'Bruker SHELXTL'
_computing_molecular_graphics 'Bruker SHELXTL'
_computing_publication_material 'Bruker SHELXTL'
_computing_structure_refinement 'SHELXL-97 (Sheldrick, 1997)'
_computing_structure_solution 'SHELXS-97 (Sheldrick, 1990)'
_diffrn_ambient_temperature 293(2)
_diffrn_measured_fraction_theta_full 0.994
_diffrn_measured_fraction_theta_max 0.994
_diffrn_measurement_device_type 'CCD area detector'
_diffrn_measurement_method 'phi and omega scans'
_diffrn_radiation_monochromator graphite
_diffrn_radiation_source 'fine-focus sealed tube'
_diffrn_radiation_type MoK\a
_diffrn_radiation_wavelength 0.71073
_diffrn_reflns_av_R_equivalents 0.1161
_diffrn_reflns_av_sigmaI/netI 0.1078
_diffrn_reflns_limit_h_max 10
_diffrn_reflns_limit_h_min -10
_diffrn_reflns_limit_k_max 20
_diffrn_reflns_limit_k_min -20
_diffrn_reflns_limit_l_max 25
_diffrn_reflns_limit_l_min -17
_diffrn_reflns_number 15658
_diffrn_reflns_theta_full 27.00
_diffrn_reflns_theta_max 27.00
_diffrn_reflns_theta_min 1.62
_exptl_absorpt_coefficient_mu 5.403
_exptl_absorpt_correction_T_max 1.00000
_exptl_absorpt_correction_T_min 0.75440
_exptl_absorpt_correction_type empirical
_exptl_crystal_colour red
_exptl_crystal_density_diffrn 1.930
_exptl_crystal_density_method 'not measured'
_exptl_crystal_F_000 1496
_exptl_crystal_size_max 0.178
_exptl_crystal_size_mid 0.172
_exptl_crystal_size_min 0.050
_refine_diff_density_max 1.743
_refine_diff_density_min -1.643
_refine_diff_density_rms 0.184
_refine_ls_extinction_method none
_refine_ls_goodness_of_fit_ref 0.987
_refine_ls_hydrogen_treatment constr
_refine_ls_matrix_type full
_refine_ls_number_parameters 352
_refine_ls_number_reflns 5820
_refine_ls_number_restraints 0
_refine_ls_restrained_S_all 0.987
_refine_ls_R_factor_all 0.0874
_refine_ls_R_factor_gt 0.0608
_refine_ls_shift/su_max 0.001
_refine_ls_shift/su_mean 0.000
_refine_ls_structure_factor_coef Fsqd
_refine_ls_weighting_details 'calc w=1/[\s^2^(Fo^2^)+(0.0445P)^2^+0.0000P] where P=(Fo^2^+2Fc^2^)/3'
_refine_ls_weighting_scheme calc
_refine_ls_wR_factor_gt 0.1250
_refine_ls_wR_factor_ref 0.1359
_reflns_number_gt 4012
_reflns_number_total 5820
_reflns_threshold_expression >2sigma(I)
_cod_data_source_file b607283f.txt
_cod_data_source_block compl-14.cif
_cod_depositor_comments
;
The following automatic conversions were performed:
'_symmetry_cell_setting' value 'Monoclinic' changed to 'monoclinic'
according to '/home/saulius/struct/CIF-dictionaries/cif_core.dic'
dictionary named 'cif_core.dic' version 2.4.1 from 2010-06-29.

Automatic conversion script
Id: cif_fix_enum 1527 2010-12-29 10:47:43Z saulius 
;
_cod_original_sg_symbol_H-M P2(1)/n
_cod_database_code 7007554

loop_
_symmetry_equiv_pos_as_xyz
'x, y, z'
'-x+1/2, y+1/2, -z+1/2'
'-x, -y, -z'
'x-1/2, -y-1/2, z-1/2'

loop_
_atom_site_label
_atom_site_type_symbol
_atom_site_fract_x
_atom_site_fract_y
_atom_site_fract_z
_atom_site_U_iso_or_equiv
_atom_site_adp_type
_atom_site_occupancy
_atom_site_symmetry_multiplicity
_atom_site_calc_flag
_atom_site_refinement_flags
_atom_site_disorder_assembly
_atom_site_disorder_group
W W 0.74415(5) 0.86300(2) 0.069998(17) 0.04804(15) Uani 1 1 d . . .
Fe1 Fe 0.84321(15) 0.82104(7) 0.35106(6) 0.0392(3) Uani 1 1 d . . .
Fe2 Fe 0.60914(14) 0.93652(7) 0.34216(6) 0.0397(3) Uani 1 1 d . . .
O1 O 1.0363(11) 0.8636(5) 0.4715(4) 0.083(2) Uani 1 1 d . . .
O2 O 1.1177(9) 0.7709(5) 0.2776(4) 0.080(2) Uani 1 1 d . . .
O3 O 0.7048(9) 0.9987(5) 0.4742(4) 0.085(2) Uani 1 1 d . . .
O4 O 0.5890(10) 1.0950(5) 0.2755(4) 0.089(3) Uani 1 1 d . . .
O5 O 1.1002(12) 0.9286(8) 0.0525(6) 0.141(5) Uani 1 1 d . . .
O6 O 0.6122(12) 1.0463(4) 0.0560(5) 0.107(3) Uani 1 1 d . . .
O7 O 0.6957(12) 0.8384(6) -0.0842(4) 0.104(3) Uani 1 1 d . . .
O8 O 0.3864(12) 0.7984(6) 0.0868(5) 0.106(3) Uani 1 1 d . . .
O9 O 0.8806(18) 0.6807(6) 0.0868(5) 0.154(5) Uani 1 1 d . . .
N1 N 0.7953(8) 0.9041(4) 0.2303(3) 0.0386(15) Uani 1 1 d . . .
C1 C 0.9595(13) 0.8521(5) 0.4232(5) 0.053(2) Uani 1 1 d . . .
C2 C 1.0099(12) 0.7890(6) 0.3075(4) 0.048(2) Uani 1 1 d . . .
C3 C 0.6761(11) 0.9750(6) 0.4219(5) 0.053(2) Uani 1 1 d . . .
C4 C 0.5980(11) 1.0328(6) 0.3019(5) 0.053(2) Uani 1 1 d . . .
C5 C 0.8300(10) 0.9247(5) 0.2973(4) 0.0371(19) Uani 1 1 d . . .
C6 C 0.5209(13) 0.8214(7) 0.3836(5) 0.065(3) Uani 1 1 d . . .
C7 C 0.3980(12) 0.8910(7) 0.3827(7) 0.077(4) Uani 1 1 d . . .
H7 H 0.3445 0.9136 0.4212 0.092 Uiso 1 1 calc R . .
C8 C 0.3680(11) 0.9129(7) 0.3171(6) 0.059(3) Uani 1 1 d . . .
H8 H 0.2884 0.9540 0.3009 0.071 Uiso 1 1 calc R . .
C9 C 0.4655(10) 0.8633(5) 0.2768(4) 0.046(2) Uani 1 1 d . . .
H9 H 0.4658 0.8667 0.2281 0.056 Uiso 1 1 calc R . .
C10 C 0.5542(11) 0.8067(5) 0.3151(5) 0.049(2) Uani 1 1 d . . .
C11 C 0.6758(11) 0.7474(5) 0.2975(5) 0.052(2) Uani 1 1 d . . .
H11 H 0.6913 0.7332 0.2508 0.062 Uiso 1 1 calc R . .
C12 C 0.7554(13) 0.7022(6) 0.3500(5) 0.060(3) Uani 1 1 d . . .
H12 H 0.8251 0.6547 0.3410 0.072 Uiso 1 1 calc R . .
C13 C 0.7393(15) 0.7317(6) 0.4142(6) 0.071(3) Uani 1 1 d . . .
H13 H 0.8120 0.7074 0.4489 0.085 Uiso 1 1 calc R . .
C14 C 0.5862(16) 0.7773(8) 0.4389(6) 0.091(4) Uani 1 1 d . . .
H14A H 0.5083 0.7376 0.4545 0.109 Uiso 1 1 calc R . .
H14B H 0.6159 0.8150 0.4751 0.109 Uiso 1 1 calc R . .
C15 C 0.7778(11) 0.8868(5) 0.1744(4) 0.040(2) Uani 1 1 d . . .
C16 C 0.9737(18) 0.9012(9) 0.0599(6) 0.088(4) Uani 1 1 d . . .
C17 C 0.9494(9) 0.9948(5) 0.3008(4) 0.0340(17) Uani 1 1 d . . .
C18 C 1.0041(11) 1.0265(5) 0.3610(4) 0.050(2) Uani 1 1 d . . .
H18 H 0.9672 1.0038 0.4000 0.060 Uiso 1 1 calc R . .
C19 C 1.1139(12) 1.0922(6) 0.3649(5) 0.060(3) Uani 1 1 d . . .
H19 H 1.1475 1.1131 0.4064 0.072 Uiso 1 1 calc R . .
C20 C 1.1728(12) 1.1263(6) 0.3084(5) 0.058(3) Uani 1 1 d . . .
H20 H 1.2470 1.1697 0.3107 0.070 Uiso 1 1 calc R . .
C21 C 1.1172(12) 1.0936(6) 0.2472(5) 0.061(3) Uani 1 1 d . . .
H21 H 1.1545 1.1158 0.2080 0.073 Uiso 1 1 calc R . .
C22 C 1.0095(10) 1.0300(5) 0.2438(4) 0.048(2) Uani 1 1 d . . .
H22 H 0.9751 1.0094 0.2023 0.057 Uiso 1 1 calc R . .
C23 C 0.6589(13) 0.9819(7) 0.0591(5) 0.060(3) Uani 1 1 d . . .
C24 C 0.7179(16) 0.8489(7) -0.0293(5) 0.076(4) Uani 1 1 d . . .
C25 C 0.5113(15) 0.8233(7) 0.0807(5) 0.066(3) Uani 1 1 d . . .
C26 C 0.8285(17) 0.7441(7) 0.0830(6) 0.078(3) Uani 1 1 d . . .

loop_
_atom_site_aniso_label
_atom_site_aniso_U_11
_atom_site_aniso_U_22
_atom_site_aniso_U_33
_atom_site_aniso_U_23
_atom_site_aniso_U_13
_atom_site_aniso_U_12
W 0.0672(3) 0.0427(2) 0.0343(2) -0.00055(16) 0.00380(17) 0.00822(19)
Fe1 0.0445(8) 0.0350(6) 0.0383(7) 0.0008(5) 0.0049(5) 0.0033(5)
Fe2 0.0302(7) 0.0428(6) 0.0468(7) -0.0056(5) 0.0087(5) -0.0011(5)
O1 0.103(7) 0.083(6) 0.061(5) -0.008(4) -0.014(5) -0.002(5)
O2 0.052(5) 0.091(5) 0.098(6) -0.031(5) 0.029(4) 0.003(4)
O3 0.080(6) 0.114(6) 0.064(5) -0.033(5) 0.021(4) -0.022(5)
O4 0.081(6) 0.064(5) 0.124(7) 0.028(5) 0.031(5) 0.017(4)
O5 0.058(6) 0.209(12) 0.159(10) 0.045(9) 0.027(6) -0.010(7)
O6 0.127(8) 0.040(4) 0.149(8) -0.010(5) -0.046(6) 0.025(5)
O7 0.126(8) 0.140(8) 0.046(5) -0.019(5) 0.007(5) 0.010(7)
O8 0.095(8) 0.116(7) 0.105(7) 0.018(6) 0.003(6) -0.016(6)
O9 0.259(16) 0.065(6) 0.142(9) 0.029(6) 0.046(9) 0.067(8)
N1 0.039(4) 0.042(4) 0.036(4) 0.000(3) 0.003(3) 0.000(3)
C1 0.064(7) 0.044(5) 0.052(6) 0.002(5) 0.000(5) 0.005(5)
C2 0.050(6) 0.047(5) 0.046(5) 0.001(4) -0.002(4) -0.007(4)
C3 0.036(5) 0.063(6) 0.060(6) -0.024(5) 0.012(4) -0.006(4)
C4 0.045(6) 0.048(5) 0.068(6) 0.002(5) 0.017(5) 0.009(4)
C5 0.037(5) 0.035(4) 0.039(5) 0.004(4) 0.012(4) 0.001(4)
C6 0.060(7) 0.069(7) 0.067(7) 0.017(6) 0.008(6) -0.029(6)
C7 0.033(6) 0.091(8) 0.109(10) -0.031(7) 0.033(6) -0.012(6)
C8 0.025(5) 0.071(7) 0.082(8) -0.003(6) -0.003(5) -0.005(5)
C9 0.023(4) 0.065(6) 0.050(5) -0.009(5) -0.003(4) 0.002(4)
C10 0.038(5) 0.050(5) 0.058(6) -0.006(5) 0.002(4) -0.009(4)
C11 0.049(6) 0.046(5) 0.061(6) -0.003(5) 0.007(5) -0.002(4)
C12 0.072(7) 0.041(5) 0.067(7) 0.002(5) 0.003(6) -0.012(5)
C13 0.093(9) 0.040(5) 0.080(8) 0.017(5) 0.012(7) 0.001(6)
C14 0.110(11) 0.090(9) 0.075(8) -0.003(7) 0.035(8) -0.050(8)
C15 0.045(5) 0.035(4) 0.040(5) 0.001(4) 0.007(4) 0.005(4)
C16 0.097(10) 0.109(10) 0.057(7) -0.016(7) 0.006(7) 0.033(9)
C17 0.024(4) 0.038(4) 0.040(4) 0.005(4) 0.007(3) 0.004(3)
C18 0.050(6) 0.051(5) 0.050(5) -0.005(4) 0.014(4) -0.007(4)
C19 0.069(7) 0.046(5) 0.067(6) -0.023(5) 0.010(5) -0.018(5)
C20 0.050(6) 0.050(5) 0.077(7) 0.011(5) 0.011(5) -0.013(5)
C21 0.061(7) 0.056(6) 0.067(7) 0.012(5) 0.019(5) -0.017(5)
C22 0.043(5) 0.048(5) 0.051(5) 0.005(4) 0.001(4) -0.006(4)
C23 0.068(7) 0.052(6) 0.058(6) 0.001(5) -0.007(5) -0.010(5)
C24 0.122(11) 0.082(7) 0.024(5) -0.011(5) 0.002(5) 0.029(7)
C25 0.060(7) 0.081(8) 0.058(7) -0.009(6) 0.011(6) -0.009(6)
C26 0.111(10) 0.051(6) 0.070(7) 0.020(6) 0.001(7) 0.010(7)

loop_
_atom_type_symbol
_atom_type_description
_atom_type_scat_dispersion_real
_atom_type_scat_dispersion_imag
_atom_type_scat_source
C C 0.0033 0.0016 'International Tables Vol C Tables 4.2.6.8 and 6.1.1.4'
H H 0.0000 0.0000 'International Tables Vol C Tables 4.2.6.8 and 6.1.1.4'
N N 0.0061 0.0033 'International Tables Vol C Tables 4.2.6.8 and 6.1.1.4'
O O 0.0106 0.0060 'International Tables Vol C Tables 4.2.6.8 and 6.1.1.4'
Fe Fe 0.3463 0.8444 'International Tables Vol C Tables 4.2.6.8 and 6.1.1.4'
W W -0.8490 6.8722 'International Tables Vol C Tables 4.2.6.8 and 6.1.1.4'

loop_
_geom_angle_atom_site_label_1
_geom_angle_atom_site_label_2
_geom_angle_atom_site_label_3
_geom_angle
_geom_angle_site_symmetry_1
_geom_angle_site_symmetry_3
_geom_angle_publ_flag
C24 W C16 89.6(5) . . ?
C24 W C23 88.8(4) . . ?
C16 W C23 91.4(5) . . ?
C24 W C25 90.6(5) . . ?
C16 W C25 179.5(5) . . ?
C23 W C25 89.0(4) . . ?
C24 W C26 92.4(4) . . ?
C16 W C26 88.9(5) . . ?
C23 W C26 178.7(4) . . ?
C25 W C26 90.6(5) . . ?
C24 W C15 175.9(4) . . ?
C16 W C15 87.9(4) . . ?
C23 W C15 88.0(3) . . ?
C25 W C15 91.9(4) . . ?
C26 W C15 90.8(4) . . ?
C2 Fe1 C1 94.7(4) . . ?
C2 Fe1 C5 90.1(4) . . ?
C1 Fe1 C5 102.7(4) . . ?
C2 Fe1 C12 90.4(4) . . ?
C1 Fe1 C12 116.8(4) . . ?
C5 Fe1 C12 140.3(4) . . ?
C2 Fe1 C11 95.4(4) . . ?
C1 Fe1 C11 154.8(4) . . ?
C5 Fe1 C11 100.3(4) . . ?
C12 Fe1 C11 40.1(4) . . ?
C2 Fe1 C13 116.7(4) . . ?
C1 Fe1 C13 85.6(4) . . ?
C5 Fe1 C13 151.5(4) . . ?
C12 Fe1 C13 38.8(4) . . ?
C11 Fe1 C13 69.2(4) . . ?
C2 Fe1 C10 127.0(4) . . ?
C1 Fe1 C10 138.1(4) . . ?
C5 Fe1 C10 83.8(3) . . ?
C12 Fe1 C10 64.7(4) . . ?
C11 Fe1 C10 35.6(3) . . ?
C13 Fe1 C10 72.5(4) . . ?
C2 Fe1 Fe2 139.1(3) . . ?
C1 Fe1 Fe2 102.8(3) . . ?
C5 Fe1 Fe2 50.2(2) . . ?
C12 Fe1 Fe2 113.2(3) . . ?
C11 Fe1 Fe2 84.3(3) . . ?
C13 Fe1 Fe2 101.5(3) . . ?
C10 Fe1 Fe2 50.3(2) . . ?
C4 Fe2 C3 96.5(5) . . ?
C4 Fe2 C8 91.2(5) . . ?
C3 Fe2 C8 122.6(4) . . ?
C4 Fe2 C5 84.8(4) . . ?
C3 Fe2 C5 100.3(4) . . ?
C8 Fe2 C5 137.1(4) . . ?
C4 Fe2 C7 117.6(5) . . ?
C3 Fe2 C7 90.2(5) . . ?
C8 Fe2 C7 38.5(4) . . ?
C5 Fe2 C7 154.2(4) . . ?
C4 Fe2 C9 101.2(4) . . ?
C3 Fe2 C9 154.7(4) . . ?
C8 Fe2 C9 39.8(3) . . ?
C5 Fe2 C9 99.2(3) . . ?
C7 Fe2 C9 65.6(4) . . ?
C4 Fe2 C6 157.3(5) . . ?
C3 Fe2 C6 92.8(4) . . ?
C8 Fe2 C6 66.4(4) . . ?
C5 Fe2 C6 113.8(4) . . ?
C7 Fe2 C6 41.5(4) . . ?
C9 Fe2 C6 64.4(4) . . ?
C4 Fe2 C10 136.2(4) . . ?
C3 Fe2 C10 127.2(4) . . ?
C8 Fe2 C10 65.1(4) . . ?
C5 Fe2 C10 88.9(3) . . ?
C7 Fe2 C10 66.2(4) . . ?
C9 Fe2 C10 37.4(3) . . ?
C6 Fe2 C10 38.3(4) . . ?
C4 Fe2 Fe1 131.9(3) . . ?
C3 Fe2 Fe1 89.3(3) . . ?
C8 Fe2 Fe1 124.9(3) . . ?
C5 Fe2 Fe1 47.3(2) . . ?
C7 Fe2 Fe1 110.1(4) . . ?
C9 Fe2 Fe1 92.2(2) . . ?
C6 Fe2 Fe1 68.7(3) . . ?
C10 Fe2 Fe1 59.9(2) . . ?
C15 N1 C5 175.4(8) . . ?
O1 C1 Fe1 172.8(9) . . ?
O2 C2 Fe1 177.3(9) . . ?
O3 C3 Fe2 173.8(9) . . ?
O4 C4 Fe2 179.2(11) . . ?
N1 C5 C17 109.2(6) . . ?
N1 C5 Fe1 109.0(5) . . ?
C17 C5 Fe1 125.9(6) . . ?
N1 C5 Fe2 107.0(5) . . ?
C17 C5 Fe2 120.0(5) . . ?
Fe1 C5 Fe2 82.5(3) . . ?
C14 C6 C10 126.3(11) . . ?
C14 C6 C7 128.1(11) . . ?
C10 C6 C7 105.5(9) . . ?
C14 C6 Fe2 127.6(8) . . ?
C10 C6 Fe2 72.0(5) . . ?
C7 C6 Fe2 66.4(5) . . ?
C8 C7 C6 107.1(9) . . ?
C8 C7 Fe2 69.8(6) . . ?
C6 C7 Fe2 72.1(5) . . ?
C8 C7 H7 126.4 . . ?
C6 C7 H7 126.4 . . ?
Fe2 C7 H7 126.4 . . ?
C7 C8 C9 108.8(9) . . ?
C7 C8 Fe2 71.6(6) . . ?
C9 C8 Fe2 71.0(5) . . ?
C7 C8 H8 125.6 . . ?
C9 C8 H8 125.6 . . ?
Fe2 C8 H8 125.6 . . ?
C10 C9 C8 110.7(8) . . ?
C10 C9 Fe2 75.6(5) . . ?
C8 C9 Fe2 69.2(5) . . ?
C10 C9 H9 124.6 . . ?
C8 C9 H9 124.6 . . ?
Fe2 C9 H9 124.6 . . ?
C9 C10 C6 107.8(9) . . ?
C9 C10 C11 131.1(9) . . ?
C6 C10 C11 120.7(10) . . ?
C9 C10 Fe2 67.0(5) . . ?
C6 C10 Fe2 69.8(5) . . ?
C11 C10 Fe2 123.4(6) . . ?
C9 C10 Fe1 125.5(6) . . ?
C6 C10 Fe1 86.0(6) . . ?
C11 C10 Fe1 57.2(5) . . ?
Fe2 C10 Fe1 69.8(2) . . ?
C12 C11 C10 117.5(9) . . ?
C12 C11 Fe1 68.5(5) . . ?
C10 C11 Fe1 87.1(5) . . ?
C12 C11 H11 120.9 . . ?
C10 C11 H11 120.9 . . ?
Fe1 C11 H11 120.9 . . ?
C13 C12 C11 117.0(10) . . ?
C13 C12 Fe1 73.7(6) . . ?
C11 C12 Fe1 71.3(5) . . ?
C13 C12 H12 121.4 . . ?
C11 C12 H12 121.4 . . ?
Fe1 C12 H12 121.4 . . ?
C12 C13 C14 124.7(11) . . ?
C12 C13 Fe1 67.5(6) . . ?
C14 C13 Fe1 103.0(6) . . ?
C12 C13 H13 116.2 . . ?
C14 C13 H13 116.2 . . ?
Fe1 C13 H13 116.2 . . ?
C6 C14 C13 105.9(10) . . ?
C6 C14 H14A 110.6 . . ?
C13 C14 H14A 110.6 . . ?
C6 C14 H14B 110.6 . . ?
C13 C14 H14B 110.6 . . ?
H14A C14 H14B 108.7 . . ?
N1 C15 W 176.4(7) . . ?
O5 C16 W 174.9(13) . . ?
C18 C17 C22 117.2(8) . . ?
C18 C17 C5 120.9(7) . . ?
C22 C17 C5 121.9(7) . . ?
C17 C18 C19 121.4(8) . . ?
C17 C18 H18 119.3 . . ?
C19 C18 H18 119.3 . . ?
C20 C19 C18 120.9(9) . . ?
C20 C19 H19 119.6 . . ?
C18 C19 H19 119.6 . . ?
C19 C20 C21 117.5(9) . . ?
C19 C20 H20 121.2 . . ?
C21 C20 H20 121.2 . . ?
C22 C21 C20 121.2(9) . . ?
C22 C21 H21 119.4 . . ?
C20 C21 H21 119.4 . . ?
C21 C22 C17 121.8(9) . . ?
C21 C22 H22 119.1 . . ?
C17 C22 H22 119.1 . . ?
O6 C23 W 177.2(10) . . ?
O7 C24 W 176.1(12) . . ?
O8 C25 W 177.2(11) . . ?
O9 C26 W 175.5(12) . . ?

loop_
_geom_bond_atom_site_label_1
_geom_bond_atom_site_label_2
_geom_bond_distance
_geom_bond_site_symmetry_2
_geom_bond_publ_flag
W C24 2.011(10) . ?
W C16 2.016(16) . ?
W C23 2.051(11) . ?
W C25 2.052(12) . ?
W C26 2.054(11) . ?
W C15 2.139(9) . ?
Fe1 C2 1.746(10) . ?
Fe1 C1 1.775(11) . ?
Fe1 C5 1.991(7) . ?
Fe1 C12 2.049(9) . ?
Fe1 C11 2.086(9) . ?
Fe1 C13 2.128(10) . ?
Fe1 C10 2.478(9) . ?
Fe1 Fe2 2.6874(17) . ?
Fe2 C4 1.752(10) . ?
Fe2 C3 1.783(10) . ?
Fe2 C8 2.071(9) . ?
Fe2 C5 2.084(7) . ?
Fe2 C7 2.095(10) . ?
Fe2 C9 2.095(8) . ?
Fe2 C6 2.175(9) . ?
Fe2 C10 2.204(9) . ?
O1 C1 1.150(11) . ?
O2 C2 1.137(10) . ?
O3 C3 1.132(10) . ?
O4 C4 1.135(10) . ?
O5 C16 1.153(16) . ?
O6 C23 1.109(11) . ?
O7 C24 1.122(11) . ?
O8 C25 1.121(12) . ?
O9 C26 1.111(12) . ?
N1 C15 1.160(10) . ?
N1 C5 1.404(10) . ?
C5 C17 1.501(10) . ?
C6 C14 1.406(15) . ?
C6 C10 1.436(13) . ?
C6 C7 1.515(15) . ?
C7 C8 1.375(15) . ?
C7 H7 0.9800 . ?
C8 C9 1.418(12) . ?
C8 H8 0.9800 . ?
C9 C10 1.383(12) . ?
C9 H9 0.9800 . ?
C10 C11 1.445(12) . ?
C11 C12 1.420(13) . ?
C11 H11 0.9800 . ?
C12 C13 1.388(14) . ?
C12 H12 0.9800 . ?
C13 C14 1.566(15) . ?
C13 H13 0.9800 . ?
C14 H14A 0.9700 . ?
C14 H14B 0.9700 . ?
C17 C18 1.370(11) . ?
C17 C22 1.391(10) . ?
C18 C19 1.395(12) . ?
C18 H18 0.9300 . ?
C19 C20 1.372(13) . ?
C19 H19 0.9300 . ?
C20 C21 1.397(14) . ?
C20 H20 0.9300 . ?
C21 C22 1.359(12) . ?
C21 H21 0.9300 . ?
C22 H22 0.9300 . ?

loop_
_geom_torsion_atom_site_label_1
_geom_torsion_atom_site_label_2
_geom_torsion_atom_site_label_3
_geom_torsion_atom_site_label_4
_geom_torsion
_geom_torsion_site_symmetry_1
_geom_torsion_site_symmetry_2
_geom_torsion_site_symmetry_3
_geom_torsion_site_symmetry_4
_geom_torsion_publ_flag
C2 Fe1 Fe2 C4 -23.3(6) . . . . ?
C1 Fe1 Fe2 C4 89.6(6) . . . . ?
C5 Fe1 Fe2 C4 -6.5(5) . . . . ?
C12 Fe1 Fe2 C4 -143.6(5) . . . . ?
C11 Fe1 Fe2 C4 -115.0(5) . . . . ?
C13 Fe1 Fe2 C4 177.6(6) . . . . ?
C10 Fe1 Fe2 C4 -127.0(5) . . . . ?
C2 Fe1 Fe2 C3 -121.5(5) . . . . ?
C1 Fe1 Fe2 C3 -8.6(4) . . . . ?
C5 Fe1 Fe2 C3 -104.7(4) . . . . ?
C12 Fe1 Fe2 C3 118.3(4) . . . . ?
C11 Fe1 Fe2 C3 146.8(4) . . . . ?
C13 Fe1 Fe2 C3 79.4(4) . . . . ?
C10 Fe1 Fe2 C3 134.9(4) . . . . ?
C2 Fe1 Fe2 C8 108.1(6) . . . . ?
C1 Fe1 Fe2 C8 -139.0(5) . . . . ?
C5 Fe1 Fe2 C8 124.9(5) . . . . ?
C12 Fe1 Fe2 C8 -12.2(5) . . . . ?
C11 Fe1 Fe2 C8 16.4(5) . . . . ?
C13 Fe1 Fe2 C8 -51.0(5) . . . . ?
C10 Fe1 Fe2 C8 4.4(5) . . . . ?
C2 Fe1 Fe2 C5 -16.8(5) . . . . ?
C1 Fe1 Fe2 C5 96.1(4) . . . . ?
C12 Fe1 Fe2 C5 -137.0(4) . . . . ?
C11 Fe1 Fe2 C5 -108.5(4) . . . . ?
C13 Fe1 Fe2 C5 -175.9(5) . . . . ?
C10 Fe1 Fe2 C5 -120.4(4) . . . . ?
C2 Fe1 Fe2 C7 148.6(6) . . . . ?
C1 Fe1 Fe2 C7 -98.5(5) . . . . ?
C5 Fe1 Fe2 C7 165.4(5) . . . . ?
C12 Fe1 Fe2 C7 28.3(5) . . . . ?
C11 Fe1 Fe2 C7 56.9(5) . . . . ?
C13 Fe1 Fe2 C7 -10.5(5) . . . . ?
C10 Fe1 Fe2 C7 44.9(5) . . . . ?
C2 Fe1 Fe2 C9 83.8(5) . . . . ?
C1 Fe1 Fe2 C9 -163.3(4) . . . . ?
C5 Fe1 Fe2 C9 100.6(4) . . . . ?
C12 Fe1 Fe2 C9 -36.5(4) . . . . ?
C11 Fe1 Fe2 C9 -7.9(4) . . . . ?
C13 Fe1 Fe2 C9 -75.3(4) . . . . ?
C10 Fe1 Fe2 C9 -19.9(4) . . . . ?
C2 Fe1 Fe2 C6 145.2(6) . . . . ?
C1 Fe1 Fe2 C6 -101.9(5) . . . . ?
C5 Fe1 Fe2 C6 162.0(5) . . . . ?
C12 Fe1 Fe2 C6 25.0(5) . . . . ?
C11 Fe1 Fe2 C6 53.5(4) . . . . ?
C13 Fe1 Fe2 C6 -13.9(5) . . . . ?
C10 Fe1 Fe2 C6 41.6(4) . . . . ?
C2 Fe1 Fe2 C10 103.6(5) . . . . ?
C1 Fe1 Fe2 C10 -143.5(4) . . . . ?
C5 Fe1 Fe2 C10 120.4(4) . . . . ?
C12 Fe1 Fe2 C10 -16.6(4) . . . . ?
C11 Fe1 Fe2 C10 12.0(4) . . . . ?
C13 Fe1 Fe2 C10 -55.5(4) . . . . ?
C2 Fe1 C1 O1 -76(8) . . . . ?
C5 Fe1 C1 O1 -167(8) . . . . ?
C12 Fe1 C1 O1 17(8) . . . . ?
C11 Fe1 C1 O1 37(8) . . . . ?
C13 Fe1 C1 O1 40(8) . . . . ?
C10 Fe1 C1 O1 98(8) . . . . ?
Fe2 Fe1 C1 O1 141(8) . . . . ?
C1 Fe1 C2 O2 -107(19) . . . . ?
C5 Fe1 C2 O2 -4(19) . . . . ?
C12 Fe1 C2 O2 136(19) . . . . ?
C11 Fe1 C2 O2 96(19) . . . . ?
C13 Fe1 C2 O2 165(19) . . . . ?
C10 Fe1 C2 O2 78(19) . . . . ?
Fe2 Fe1 C2 O2 8(19) . . . . ?
C4 Fe2 C3 O3 101(9) . . . . ?
C8 Fe2 C3 O3 5(9) . . . . ?
C5 Fe2 C3 O3 -173(9) . . . . ?
C7 Fe2 C3 O3 -17(9) . . . . ?
C9 Fe2 C3 O3 -33(10) . . . . ?
C6 Fe2 C3 O3 -58(9) . . . . ?
C10 Fe2 C3 O3 -76(9) . . . . ?
Fe1 Fe2 C3 O3 -127(9) . . . . ?
C3 Fe2 C4 O4 -138(67) . . . . ?
C8 Fe2 C4 O4 -15(67) . . . . ?
C5 Fe2 C4 O4 123(67) . . . . ?
C7 Fe2 C4 O4 -44(67) . . . . ?
C9 Fe2 C4 O4 24(67) . . . . ?
C6 Fe2 C4 O4 -24(68) . . . . ?
C10 Fe2 C4 O4 40(67) . . . . ?
Fe1 Fe2 C4 O4 127(67) . . . . ?
C15 N1 C5 C17 51(10) . . . . ?
C15 N1 C5 Fe1 -90(10) . . . . ?
C15 N1 C5 Fe2 -178(100) . . . . ?
C2 Fe1 C5 N1 63.6(6) . . . . ?
C1 Fe1 C5 N1 158.4(6) . . . . ?
C12 Fe1 C5 N1 -27.0(9) . . . . ?
C11 Fe1 C5 N1 -31.9(6) . . . . ?
C13 Fe1 C5 N1 -97.1(9) . . . . ?
C10 Fe1 C5 N1 -63.6(5) . . . . ?
Fe2 Fe1 C5 N1 -105.5(6) . . . . ?
C2 Fe1 C5 C17 -69.1(7) . . . . ?
C1 Fe1 C5 C17 25.7(7) . . . . ?
C12 Fe1 C5 C17 -159.8(7) . . . . ?
C11 Fe1 C5 C17 -164.7(6) . . . . ?
C13 Fe1 C5 C17 130.2(9) . . . . ?
C10 Fe1 C5 C17 163.6(7) . . . . ?
Fe2 Fe1 C5 C17 121.8(7) . . . . ?
C2 Fe1 C5 Fe2 169.1(4) . . . . ?
C1 Fe1 C5 Fe2 -96.1(4) . . . . ?
C12 Fe1 C5 Fe2 78.5(6) . . . . ?
C11 Fe1 C5 Fe2 73.6(3) . . . . ?
C13 Fe1 C5 Fe2 8.4(9) . . . . ?
C10 Fe1 C5 Fe2 41.9(3) . . . . ?
C4 Fe2 C5 N1 -77.2(6) . . . . ?
C3 Fe2 C5 N1 -172.9(6) . . . . ?
C8 Fe2 C5 N1 9.1(8) . . . . ?
C7 Fe2 C5 N1 74.7(12) . . . . ?
C9 Fe2 C5 N1 23.3(6) . . . . ?
C6 Fe2 C5 N1 89.4(6) . . . . ?
C10 Fe2 C5 N1 59.4(5) . . . . ?
Fe1 Fe2 C5 N1 107.7(6) . . . . ?
C4 Fe2 C5 C17 47.7(7) . . . . ?
C3 Fe2 C5 C17 -48.0(7) . . . . ?
C8 Fe2 C5 C17 134.0(7) . . . . ?
C7 Fe2 C5 C17 -160.4(10) . . . . ?
C9 Fe2 C5 C17 148.2(6) . . . . ?
C6 Fe2 C5 C17 -145.7(6) . . . . ?
C10 Fe2 C5 C17 -175.6(6) . . . . ?
Fe1 Fe2 C5 C17 -127.4(7) . . . . ?
C4 Fe2 C5 Fe1 175.1(4) . . . . ?
C3 Fe2 C5 Fe1 79.4(4) . . . . ?
C8 Fe2 C5 Fe1 -98.6(5) . . . . ?
C7 Fe2 C5 Fe1 -33.0(11) . . . . ?
C9 Fe2 C5 Fe1 -84.4(3) . . . . ?
C6 Fe2 C5 Fe1 -18.3(5) . . . . ?
C10 Fe2 C5 Fe1 -48.2(3) . . . . ?
C4 Fe2 C6 C14 -148.2(11) . . . . ?
C3 Fe2 C6 C14 -33.9(11) . . . . ?
C8 Fe2 C6 C14 -158.4(12) . . . . ?
C5 Fe2 C6 C14 68.7(12) . . . . ?
C7 Fe2 C6 C14 -120.9(14) . . . . ?
C9 Fe2 C6 C14 157.7(12) . . . . ?
C10 Fe2 C6 C14 122.3(14) . . . . ?
Fe1 Fe2 C6 C14 54.3(10) . . . . ?
C4 Fe2 C6 C10 89.5(12) . . . . ?
C3 Fe2 C6 C10 -156.2(6) . . . . ?
C8 Fe2 C6 C10 79.3(6) . . . . ?
C5 Fe2 C6 C10 -53.7(7) . . . . ?
C7 Fe2 C6 C10 116.8(9) . . . . ?
C9 Fe2 C6 C10 35.4(5) . . . . ?
Fe1 Fe2 C6 C10 -68.0(5) . . . . ?
C4 Fe2 C6 C7 -27.2(14) . . . . ?
C3 Fe2 C6 C7 87.1(7) . . . . ?
C8 Fe2 C6 C7 -37.5(6) . . . . ?
C5 Fe2 C6 C7 -170.4(6) . . . . ?
C9 Fe2 C6 C7 -81.4(7) . . . . ?
C10 Fe2 C6 C7 -116.8(9) . . . . ?
Fe1 Fe2 C6 C7 175.3(7) . . . . ?
C14 C6 C7 C8 -178.3(10) . . . . ?
C10 C6 C7 C8 -0.4(10) . . . . ?
Fe2 C6 C7 C8 61.4(7) . . . . ?
C14 C6 C7 Fe2 120.3(11) . . . . ?
C10 C6 C7 Fe2 -61.8(6) . . . . ?
C4 Fe2 C7 C8 51.9(8) . . . . ?
C3 Fe2 C7 C8 149.4(7) . . . . ?
C5 Fe2 C7 C8 -96.1(12) . . . . ?
C9 Fe2 C7 C8 -38.3(6) . . . . ?
C6 Fe2 C7 C8 -116.6(9) . . . . ?
C10 Fe2 C7 C8 -79.4(7) . . . . ?
Fe1 Fe2 C7 C8 -121.3(6) . . . . ?
C4 Fe2 C7 C6 168.5(6) . . . . ?
C3 Fe2 C7 C6 -94.1(7) . . . . ?
C8 Fe2 C7 C6 116.6(9) . . . . ?
C5 Fe2 C7 C6 20.5(14) . . . . ?
C9 Fe2 C7 C6 78.3(6) . . . . ?
C10 Fe2 C7 C6 37.2(6) . . . . ?
Fe1 Fe2 C7 C6 -4.7(7) . . . . ?
C6 C7 C8 C9 -1.2(11) . . . . ?
Fe2 C7 C8 C9 61.7(6) . . . . ?
C6 C7 C8 Fe2 -62.9(6) . . . . ?
C4 Fe2 C8 C7 -135.7(7) . . . . ?
C3 Fe2 C8 C7 -37.2(9) . . . . ?
C5 Fe2 C8 C7 140.5(6) . . . . ?
C9 Fe2 C8 C7 118.2(9) . . . . ?
C6 Fe2 C8 C7 40.3(7) . . . . ?
C10 Fe2 C8 C7 82.4(7) . . . . ?
Fe1 Fe2 C8 C7 78.2(7) . . . . ?
C4 Fe2 C8 C9 106.1(6) . . . . ?
C3 Fe2 C8 C9 -155.4(6) . . . . ?
C5 Fe2 C8 C9 22.3(8) . . . . ?
C7 Fe2 C8 C9 -118.2(9) . . . . ?
C6 Fe2 C8 C9 -77.9(6) . . . . ?
C10 Fe2 C8 C9 -35.8(5) . . . . ?
Fe1 Fe2 C8 C9 -40.0(7) . . . . ?
C7 C8 C9 C10 2.5(11) . . . . ?
Fe2 C8 C9 C10 64.6(6) . . . . ?
C7 C8 C9 Fe2 -62.1(7) . . . . ?
C4 Fe2 C9 C10 162.4(5) . . . . ?
C3 Fe2 C9 C10 -64.1(11) . . . . ?
C8 Fe2 C9 C10 -119.2(8) . . . . ?
C5 Fe2 C9 C10 75.9(5) . . . . ?
C7 Fe2 C9 C10 -82.2(6) . . . . ?
C6 Fe2 C9 C10 -36.2(5) . . . . ?
Fe1 Fe2 C9 C10 28.9(5) . . . . ?
C4 Fe2 C9 C8 -78.3(7) . . . . ?
C3 Fe2 C9 C8 55.2(12) . . . . ?
C5 Fe2 C9 C8 -164.8(6) . . . . ?
C7 Fe2 C9 C8 37.1(6) . . . . ?
C6 Fe2 C9 C8 83.1(7) . . . . ?
C10 Fe2 C9 C8 119.2(8) . . . . ?
Fe1 Fe2 C9 C8 148.2(6) . . . . ?
C8 C9 C10 C6 -2.8(10) . . . . ?
Fe2 C9 C10 C6 57.9(6) . . . . ?
C8 C9 C10 C11 -175.8(9) . . . . ?
Fe2 C9 C10 C11 -115.1(10) . . . . ?
C8 C9 C10 Fe2 -60.7(6) . . . . ?
C8 C9 C10 Fe1 -100.8(8) . . . . ?
Fe2 C9 C10 Fe1 -40.1(6) . . . . ?
C14 C6 C10 C9 179.9(9) . . . . ?
C7 C6 C10 C9 1.9(10) . . . . ?
Fe2 C6 C10 C9 -56.2(6) . . . . ?
C14 C6 C10 C11 -6.2(15) . . . . ?
C7 C6 C10 C11 175.8(8) . . . . ?
Fe2 C6 C10 C11 117.7(8) . . . . ?
C14 C6 C10 Fe2 -123.9(11) . . . . ?
C7 C6 C10 Fe2 58.1(6) . . . . ?
C14 C6 C10 Fe1 -54.0(10) . . . . ?
C7 C6 C10 Fe1 128.0(6) . . . . ?
Fe2 C6 C10 Fe1 69.9(2) . . . . ?
C4 Fe2 C10 C9 -25.3(8) . . . . ?
C3 Fe2 C10 C9 151.1(6) . . . . ?
C8 Fe2 C10 C9 38.0(5) . . . . ?
C5 Fe2 C10 C9 -106.7(5) . . . . ?
C7 Fe2 C10 C9 80.4(6) . . . . ?
C6 Fe2 C10 C9 120.7(8) . . . . ?
Fe1 Fe2 C10 C9 -146.0(6) . . . . ?
C4 Fe2 C10 C6 -146.1(7) . . . . ?
C3 Fe2 C10 C6 30.4(8) . . . . ?
C8 Fe2 C10 C6 -82.7(7) . . . . ?
C5 Fe2 C10 C6 132.5(6) . . . . ?
C7 Fe2 C10 C6 -40.3(7) . . . . ?
C9 Fe2 C10 C6 -120.7(8) . . . . ?
Fe1 Fe2 C10 C6 93.2(6) . . . . ?
C4 Fe2 C10 C11 99.8(9) . . . . ?
C3 Fe2 C10 C11 -83.7(9) . . . . ?
C8 Fe2 C10 C11 163.1(10) . . . . ?
C5 Fe2 C10 C11 18.4(8) . . . . ?
C7 Fe2 C10 C11 -154.4(10) . . . . ?
C9 Fe2 C10 C11 125.1(10) . . . . ?
C6 Fe2 C10 C11 -114.1(11) . . . . ?
Fe1 Fe2 C10 C11 -20.9(7) . . . . ?
C4 Fe2 C10 Fe1 120.7(5) . . . . ?
C3 Fe2 C10 Fe1 -62.8(4) . . . . ?
C8 Fe2 C10 Fe1 -176.0(4) . . . . ?
C5 Fe2 C10 Fe1 39.3(3) . . . . ?
C7 Fe2 C10 Fe1 -133.5(5) . . . . ?
C9 Fe2 C10 Fe1 146.0(6) . . . . ?
C6 Fe2 C10 Fe1 -93.2(6) . . . . ?
C2 Fe1 C10 C9 -88.0(8) . . . . ?
C1 Fe1 C10 C9 99.6(9) . . . . ?
C5 Fe1 C10 C9 -2.6(8) . . . . ?
C12 Fe1 C10 C9 -157.7(9) . . . . ?
C11 Fe1 C10 C9 -120.1(10) . . . . ?
C13 Fe1 C10 C9 161.4(9) . . . . ?
Fe2 Fe1 C10 C9 39.2(7) . . . . ?
C2 Fe1 C10 C6 162.9(6) . . . . ?
C1 Fe1 C10 C6 -9.6(9) . . . . ?
C5 Fe1 C10 C6 -111.7(6) . . . . ?
C12 Fe1 C10 C6 93.2(7) . . . . ?
C11 Fe1 C10 C6 130.8(9) . . . . ?
C13 Fe1 C10 C6 52.3(6) . . . . ?
Fe2 Fe1 C10 C6 -69.9(5) . . . . ?
C2 Fe1 C10 C11 32.1(7) . . . . ?
C1 Fe1 C10 C11 -140.4(7) . . . . ?
C5 Fe1 C10 C11 117.5(6) . . . . ?
C12 Fe1 C10 C11 -37.6(6) . . . . ?
C13 Fe1 C10 C11 -78.6(6) . . . . ?
Fe2 Fe1 C10 C11 159.3(7) . . . . ?
C2 Fe1 C10 Fe2 -127.2(4) . . . . ?
C1 Fe1 C10 Fe2 60.4(6) . . . . ?
C5 Fe1 C10 Fe2 -41.8(3) . . . . ?
C12 Fe1 C10 Fe2 163.1(4) . . . . ?
C11 Fe1 C10 Fe2 -159.3(7) . . . . ?
C13 Fe1 C10 Fe2 122.2(4) . . . . ?
C9 C10 C11 C12 174.8(9) . . . . ?
C6 C10 C11 C12 2.5(12) . . . . ?
Fe2 C10 C11 C12 87.4(10) . . . . ?
Fe1 C10 C11 C12 63.9(7) . . . . ?
C9 C10 C11 Fe1 110.9(9) . . . . ?
C6 C10 C11 Fe1 -61.4(8) . . . . ?
Fe2 C10 C11 Fe1 23.4(7) . . . . ?
C2 Fe1 C11 C12 84.1(6) . . . . ?
C1 Fe1 C11 C12 -29.1(12) . . . . ?
C5 Fe1 C11 C12 175.1(6) . . . . ?
C13 Fe1 C11 C12 -32.4(6) . . . . ?
C10 Fe1 C11 C12 -121.1(9) . . . . ?
Fe2 Fe1 C11 C12 -137.0(6) . . . . ?
C2 Fe1 C11 C10 -154.7(6) . . . . ?
C1 Fe1 C11 C10 92.0(10) . . . . ?
C5 Fe1 C11 C10 -63.7(6) . . . . ?
C12 Fe1 C11 C10 121.1(9) . . . . ?
C13 Fe1 C11 C10 88.7(6) . . . . ?
Fe2 Fe1 C11 C10 -15.9(5) . . . . ?
C10 C11 C12 C13 -14.9(13) . . . . ?
Fe1 C11 C12 C13 59.7(8) . . . . ?
C10 C11 C12 Fe1 -74.6(7) . . . . ?
C2 Fe1 C12 C13 135.2(7) . . . . ?
C1 Fe1 C12 C13 39.8(8) . . . . ?
C5 Fe1 C12 C13 -134.2(7) . . . . ?
C11 Fe1 C12 C13 -126.8(10) . . . . ?
C10 Fe1 C12 C13 -93.3(7) . . . . ?
Fe2 Fe1 C12 C13 -79.2(7) . . . . ?
C2 Fe1 C12 C11 -98.0(6) . . . . ?
C1 Fe1 C12 C11 166.6(6) . . . . ?
C5 Fe1 C12 C11 -7.5(9) . . . . ?
C13 Fe1 C12 C11 126.8(10) . . . . ?
C10 Fe1 C12 C11 33.5(5) . . . . ?
Fe2 Fe1 C12 C11 47.5(6) . . . . ?
C11 C12 C13 C14 32.2(14) . . . . ?
Fe1 C12 C13 C14 90.6(9) . . . . ?
C11 C12 C13 Fe1 -58.4(8) . . . . ?
C2 Fe1 C13 C12 -52.0(8) . . . . ?
C1 Fe1 C13 C12 -145.0(7) . . . . ?
C5 Fe1 C13 C12 106.2(9) . . . . ?
C11 Fe1 C13 C12 33.5(7) . . . . ?
C10 Fe1 C13 C12 71.2(7) . . . . ?
Fe2 Fe1 C13 C12 112.8(6) . . . . ?
C2 Fe1 C13 C14 -174.5(7) . . . . ?
C1 Fe1 C13 C14 92.5(8) . . . . ?
C5 Fe1 C13 C14 -16.2(13) . . . . ?
C12 Fe1 C13 C14 -122.5(11) . . . . ?
C11 Fe1 C13 C14 -89.0(8) . . . . ?
C10 Fe1 C13 C14 -51.3(7) . . . . ?
Fe2 Fe1 C13 C14 -9.7(8) . . . . ?
C10 C6 C14 C13 18.1(14) . . . . ?
C7 C6 C14 C13 -164.3(9) . . . . ?
Fe2 C6 C14 C13 -76.5(12) . . . . ?
C12 C13 C14 C6 -32.2(13) . . . . ?
Fe1 C13 C14 C6 39.3(10) . . . . ?
C5 N1 C15 W -96(15) . . . . ?
C24 W C15 N1 23(16) . . . . ?
C16 W C15 N1 76(12) . . . . ?
C23 W C15 N1 -16(12) . . . . ?
C25 W C15 N1 -105(12) . . . . ?
C26 W C15 N1 165(12) . . . . ?
C24 W C16 O5 76(14) . . . . ?
C23 W C16 O5 -12(14) . . . . ?
C25 W C16 O5 -168(100) . . . . ?
C26 W C16 O5 169(14) . . . . ?
C15 W C16 O5 -100(14) . . . . ?
N1 C5 C17 C18 -179.7(7) . . . . ?
Fe1 C5 C17 C18 -47.0(10) . . . . ?
Fe2 C5 C17 C18 56.4(9) . . . . ?
N1 C5 C17 C22 0.1(10) . . . . ?
Fe1 C5 C17 C22 132.8(7) . . . . ?
Fe2 C5 C17 C22 -123.8(7) . . . . ?
C22 C17 C18 C19 0.9(13) . . . . ?
C5 C17 C18 C19 -179.4(8) . . . . ?
C17 C18 C19 C20 -1.1(14) . . . . ?
C18 C19 C20 C21 0.8(15) . . . . ?
C19 C20 C21 C22 -0.4(15) . . . . ?
C20 C21 C22 C17 0.2(15) . . . . ?
C18 C17 C22 C21 -0.5(13) . . . . ?
C5 C17 C22 C21 179.8(8) . . . . ?
C24 W C23 O6 168(21) . . . . ?
C16 W C23 O6 -103(21) . . . . ?
C25 W C23 O6 77(21) . . . . ?
C26 W C23 O6 4(36) . . . . ?
C15 W C23 O6 -15(21) . . . . ?
C16 W C24 O7 165(15) . . . . ?
C23 W C24 O7 -104(15) . . . . ?
C25 W C24 O7 -15(15) . . . . ?
C26 W C24 O7 76(15) . . . . ?
C15 W C24 O7 -143(13) . . . . ?
C24 W C25 O8 90(21) . . . . ?
C16 W C25 O8 -25(73) . . . . ?
C23 W C25 O8 179(100) . . . . ?
C26 W C25 O8 -2(21) . . . . ?
C15 W C25 O8 -93(21) . . . . ?
C24 W C26 O9 47(18) . . . . ?
C16 W C26 O9 -43(18) . . . . ?
C23 W C26 O9 -150(18) . . . . ?
C25 W C26 O9 137(18) . . . . ?
C15 W C26 O9 -131(18) . . . . ?
